data_5000199
loop_
_publ_author_name
'Schouten, A.'
'Kanters, J. A.'
'van Krieken, J.'

_publ_section_title
;
 Low temperature crystal structure and molecular conformation of 
 L-(+)-lactic acid
;
_journal_name_full 'Journal of Molecular Structure'
_journal_page_first 165
_journal_page_last 168
_journal_paper_doi 10.1016/0022-2860(94)08307-X
_journal_volume 323
_journal_year 1994
_chemical_formula_sum 'C3 H6 O3'
_space_group_IT_number 19
_symmetry_cell_setting orthorhombic
_symmetry_Int_Tables_number 19
_symmetry_space_group_name_Hall 'P 2ac 2ab'
_symmetry_space_group_name_H-M 'P 21 21 21'
_cell_angle_alpha 90
_cell_angle_beta 90
_cell_angle_gamma 90
_cell_formula_units_Z 4
_cell_length_a 5.4896(3)
_cell_length_b 8.4221(3)
_cell_length_c 9.3453(5)
_cod_database_code 5000199

loop_
_symmetry_equiv_pos_site_id
_symmetry_equiv_pos_as_xyz
1 x,y,z
2 1/2-x,-y,1/2+z
3 1/2+x,1/2-y,-z
4 -x,1/2+y,1/2-z

loop_
_atom_site_label
_atom_site_type_symbol
_atom_site_fract_x
_atom_site_fract_y
_atom_site_fract_z
O1 O 0.6162(2) 0.4279(1) 0.2898(1)
O2 O 0.8700(2) 0.5956(1) 0.1804(1)
O3 O 0.5535(2) 0.6620(1) -0.02253(9)
C1 C 0.6735(2) 0.5318(1) 0.1895(1)
C2 C 0.4615(2) 0.5635(1) 0.0891(1)
C3 C 0.3492(3) 0.4116(2) 0.0307(2)
H1 H 0.727(4) 0.411(2) 0.342(2)
H2 H 0.341(3) 0.620(2) 0.144(2)
H3 H 0.451(4) 0.727(2) -0.046(2)
H4 H 0.279(3) 0.352(2) 0.116(2)
H5 H 0.218(3) 0.441(2) -0.032(2)
H6 H 0.470(3) 0.352(2) -0.024(2)

loop_
_atom_type_symbol
_atom_type_radius_bond
C 0.68
H 0.23
O 0.68
